data_4065670
loop_
_publ_author_name
'Janssen, Thomas'
'Severin, Ren\'e'
'Diekmann, Mira'
'Friedemann, Marion'
'Haase, Detlev'
'Saak, Wolfgang'
'Doye, Sven'
'Beckhaus, R\"udiger'

_publ_section_title
;
 Bis(\h5:\h1-pentafulvene)titanium Complexes: Catalysts for Intramolecular
 Alkene Hydroamination and Reagents for Selective Reactions with
 N&#x2212;H Acidic Substrates&#x2020;
;
_journal_issue 7
_journal_name_full Organometallics
_journal_page_first 1806
_journal_paper_doi 10.1021/om100056q
_journal_volume 29
_journal_year 2010
_chemical_formula_sum 'C58 H58 N5 Ti'
_chemical_formula_weight 872.99
_chemical_name_systematic
; 
 ? 
;
_space_group_IT_number 2
_symmetry_cell_setting triclinic
_symmetry_space_group_name_Hall '-P 1'
_symmetry_space_group_name_H-M 'P -1'
_atom_sites_solution_hydrogens geom
_atom_sites_solution_primary direct
_atom_sites_solution_secondary difmap
_audit_creation_method SHELXL-97
_cell_angle_alpha 93.945(7)
_cell_angle_beta 103.945(6)
_cell_angle_gamma 103.321(6)
_cell_formula_units_Z 2
_cell_length_a 12.8359(6)
_cell_length_b 12.9203(8)
_cell_length_c 15.4430(8)
_cell_measurement_reflns_used 8000
_cell_measurement_temperature 153(2)
_cell_measurement_theta_max 52.2
_cell_measurement_theta_min 4.6
_cell_volume 2397.7(2)
_computing_cell_refinement 'IPDS (Stoe, 1999)'
_computing_data_collection 'IPDS (Stoe, 1999)'
_computing_data_reduction 'XRED (Stoe, 1997)'
_computing_molecular_graphics 'Ortep-3 for Windows (Farrugia, 1997)'
_computing_publication_material 'SHELX-97 (Sheldrick, 1997)'
_computing_structure_refinement 'SHELXL-97 (Sheldrick, 1997)'
_computing_structure_solution 'SHELXS-97 (Sheldrick, 1990)'
_diffrn_ambient_temperature 153(2)
_diffrn_measured_fraction_theta_full 0.940
_diffrn_measured_fraction_theta_max 0.925
_diffrn_measurement_device_type 'imaging plate'
_diffrn_measurement_method phi-scan
_diffrn_radiation_monochromator graphite
_diffrn_radiation_source 'fine-focus sealed tube'
_diffrn_radiation_type MoK\a
_diffrn_radiation_wavelength 0.71073
_diffrn_reflns_av_R_equivalents 0.0520
_diffrn_reflns_av_sigmaI/netI 0.0741
_diffrn_reflns_limit_h_max 15
_diffrn_reflns_limit_h_min -15
_diffrn_reflns_limit_k_max 15
_diffrn_reflns_limit_k_min -15
_diffrn_reflns_limit_l_max 19
_diffrn_reflns_limit_l_min -19
_diffrn_reflns_number 29887
_diffrn_reflns_theta_full 25.00
_diffrn_reflns_theta_max 26.20
_diffrn_reflns_theta_min 2.27
_exptl_absorpt_coefficient_mu 0.222
_exptl_absorpt_correction_T_max 0.9675
_exptl_absorpt_correction_T_min 0.9204
_exptl_absorpt_correction_type numerical
_exptl_absorpt_process_details 'XRED (Stoe, 1997)'
_exptl_crystal_colour brown
_exptl_crystal_density_diffrn 1.209
_exptl_crystal_density_method 'not measured'
_exptl_crystal_description prism
_exptl_crystal_F_000 926
_exptl_crystal_size_max 0.38
_exptl_crystal_size_mid 0.35
_exptl_crystal_size_min 0.15
_refine_diff_density_max 0.395
_refine_diff_density_min -0.339
_refine_diff_density_rms 0.039
_refine_ls_extinction_method none
_refine_ls_goodness_of_fit_ref 0.583
_refine_ls_hydrogen_treatment constr
_refine_ls_matrix_type full
_refine_ls_number_parameters 579
_refine_ls_number_reflns 8878
_refine_ls_number_restraints 0
_refine_ls_restrained_S_all 0.583
_refine_ls_R_factor_all 0.0627
_refine_ls_R_factor_gt 0.0351
_refine_ls_shift/su_max 0.001
_refine_ls_shift/su_mean 0.000
_refine_ls_structure_factor_coef Fsqd
_refine_ls_weighting_details 'calc w=1/[\s^2^(Fo^2^)+(0.1000P)^2^+0.0000P] where P=(Fo^2^+2Fc^2^)/3'
_refine_ls_weighting_scheme calc
_refine_ls_wR_factor_gt 0.0880
_refine_ls_wR_factor_ref 0.0992
_reflns_number_gt 5628
_reflns_number_total 8878
_reflns_threshold_expression >2sigma(I)
_cod_data_source_file om100056q_si_002.cif
_cod_data_source_block 10b
_cod_original_sg_symbol_H-M P-1
_cod_database_code 4065670

loop_
_symmetry_equiv_pos_as_xyz
'x, y, z'
'-x, -y, -z'

loop_
_atom_site_label
_atom_site_type_symbol
_atom_site_fract_x
_atom_site_fract_y
_atom_site_fract_z
_atom_site_U_iso_or_equiv
_atom_site_adp_type
_atom_site_occupancy
_atom_site_symmetry_multiplicity
_atom_site_calc_flag
_atom_site_refinement_flags
Ti1 Ti 0.73068(3) 0.76467(2) 0.39713(2) 0.02280(9) Uani 1 1 d .
N1 N 0.75189(13) 0.92066(12) 0.39897(10) 0.0278(3) Uani 1 1 d .
H1 H 0.8021 0.9511 0.3722 0.033 Uiso 1 1 calc R
N2 N 0.70085(14) 0.99268(12) 0.43554(10) 0.0306(4) Uani 1 1 d .
N3 N 0.78157(13) 0.73309(12) 0.30688(9) 0.0263(3) Uani 1 1 d .
N4 N 0.80347(14) 0.69873(12) 0.22868(9) 0.0297(4) Uani 1 1 d .
N5 N 0.87977(13) 0.76425(11) 0.50451(9) 0.0252(3) Uani 1 1 d .
C1 C 0.73569(16) 1.02077(13) 0.53094(11) 0.0267(4) Uani 1 1 d .
C2 C 0.84568(17) 1.03558(14) 0.57766(13) 0.0312(4) Uani 1 1 d .
H2 H 0.8995 1.0303 0.5459 0.037 Uiso 1 1 calc R
C3 C 0.87778(19) 1.05830(16) 0.67144(13) 0.0396(5) Uani 1 1 d .
H3 H 0.9535 1.0689 0.7031 0.048 Uiso 1 1 calc R
C4 C 0.8003(2) 1.06542(16) 0.71831(13) 0.0394(5) Uani 1 1 d .
H4 H 0.8226 1.0805 0.7821 0.047 Uiso 1 1 calc R
C5 C 0.69065(19) 1.05058(16) 0.67239(13) 0.0371(5) Uani 1 1 d .
H5 H 0.6372 1.0558 0.7045 0.044 Uiso 1 1 calc R
C6 C 0.65819(18) 1.02812(15) 0.57948(13) 0.0334(4) Uani 1 1 d .
H6 H 0.5823 1.0176 0.5483 0.040 Uiso 1 1 calc R
C7 C 0.64122(16) 1.04936(14) 0.37652(12) 0.0268(4) Uani 1 1 d .
C8 C 0.61763(17) 1.14458(15) 0.40606(13) 0.0318(4) Uani 1 1 d .
H8 H 0.6403 1.1713 0.4684 0.038 Uiso 1 1 calc R
C9 C 0.56138(19) 1.19985(16) 0.34468(14) 0.0382(5) Uani 1 1 d .
H9 H 0.5454 1.2637 0.3659 0.046 Uiso 1 1 calc R
C10 C 0.52806(19) 1.16394(17) 0.25336(14) 0.0413(5) Uani 1 1 d .
H10 H 0.4902 1.2027 0.2119 0.050 Uiso 1 1 calc R
C11 C 0.55116(18) 1.07029(16) 0.22389(13) 0.0367(5) Uani 1 1 d .
H11 H 0.5288 1.0449 0.1613 0.044 Uiso 1 1 calc R
C12 C 0.60636(17) 1.01233(15) 0.28366(12) 0.0311(4) Uani 1 1 d .
H12 H 0.6205 0.9478 0.2618 0.037 Uiso 1 1 calc R
C13 C 0.84454(17) 0.77931(15) 0.17893(11) 0.0298(4) Uani 1 1 d .
C14 C 0.91712(18) 0.76540(18) 0.12702(12) 0.0380(5) Uani 1 1 d .
H14 H 0.9362 0.6989 0.1209 0.046 Uiso 1 1 calc R
C15 C 0.9610(2) 0.8498(2) 0.08451(13) 0.0486(6) Uani 1 1 d .
H15 H 1.0102 0.8403 0.0492 0.058 Uiso 1 1 calc R
C16 C 0.9345(2) 0.9477(2) 0.09259(14) 0.0498(6) Uani 1 1 d .
H16 H 0.9657 1.0048 0.0636 0.060 Uiso 1 1 calc R
C17 C 0.8624(2) 0.96117(17) 0.14305(13) 0.0425(5) Uani 1 1 d .
H17 H 0.8434 1.0277 0.1485 0.051 Uiso 1 1 calc R
C18 C 0.81735(17) 0.87784(15) 0.18617(12) 0.0325(4) Uani 1 1 d .
H18 H 0.7677 0.8879 0.2208 0.039 Uiso 1 1 calc R
C19 C 0.77211(16) 0.58676(15) 0.19784(12) 0.0282(4) Uani 1 1 d .
C20 C 0.76869(17) 0.51355(15) 0.26038(12) 0.0318(4) Uani 1 1 d .
H20 H 0.7915 0.5390 0.3229 0.038 Uiso 1 1 calc R
C21 C 0.73222(19) 0.40416(16) 0.23175(14) 0.0391(5) Uani 1 1 d .
H21 H 0.7302 0.3552 0.2749 0.047 Uiso 1 1 calc R
C22 C 0.6987(2) 0.36574(17) 0.14108(15) 0.0458(5) Uani 1 1 d .
H22 H 0.6734 0.2907 0.1217 0.055 Uiso 1 1 calc R
C23 C 0.70243(19) 0.43746(17) 0.07880(14) 0.0424(5) Uani 1 1 d .
H23 H 0.6800 0.4112 0.0164 0.051 Uiso 1 1 calc R
C24 C 0.73852(18) 0.54749(16) 0.10612(13) 0.0348(5) Uani 1 1 d .
H24 H 0.7404 0.5959 0.0626 0.042 Uiso 1 1 calc R
C25 C 0.88996(17) 0.79852(14) 0.59125(12) 0.0304(4) Uani 1 1 d .
H25 H 0.8265 0.8106 0.6076 0.036 Uiso 1 1 calc R
C26 C 0.9888(2) 0.81697(16) 0.65767(13) 0.0408(5) Uani 1 1 d .
H26 H 0.9931 0.8426 0.7179 0.049 Uiso 1 1 calc R
C27 C 1.0813(2) 0.79761(17) 0.63502(15) 0.0438(5) Uani 1 1 d .
H27 H 1.1499 0.8092 0.6794 0.053 Uiso 1 1 calc R
C28 C 1.07184(19) 0.76117(17) 0.54686(15) 0.0405(5) Uani 1 1 d .
H28 H 1.1337 0.7466 0.5295 0.049 Uiso 1 1 calc R
C29 C 0.97088(17) 0.74604(15) 0.48388(13) 0.0325(4) Uani 1 1 d .
H29 H 0.9654 0.7216 0.4231 0.039 Uiso 1 1 calc R
C30 C 0.54882(16) 0.65103(14) 0.33110(11) 0.0260(4) Uani 1 1 d .
C31 C 0.60390(16) 0.59795(14) 0.39892(12) 0.0288(4) Uani 1 1 d .
H31 H 0.6248 0.5332 0.3888 0.035 Uiso 1 1 calc R
C32 C 0.62210(17) 0.65762(16) 0.48361(12) 0.0330(4) Uani 1 1 d .
H32 H 0.6558 0.6391 0.5402 0.040 Uiso 1 1 calc R
C33 C 0.58158(17) 0.74962(16) 0.46976(12) 0.0317(4) Uani 1 1 d .
H33 H 0.5837 0.8041 0.5152 0.038 Uiso 1 1 calc R
C34 C 0.53700(16) 0.74589(15) 0.37557(12) 0.0284(4) Uani 1 1 d .
H34 H 0.5047 0.7981 0.3471 0.034 Uiso 1 1 calc R
C35 C 0.51005(16) 0.60876(14) 0.23116(11) 0.0260(4) Uani 1 1 d .
H35 H 0.5777 0.6030 0.2118 0.031 Uiso 1 1 calc R
C36 C 0.45891(16) 0.68580(14) 0.17425(11) 0.0266(4) Uani 1 1 d .
C37 C 0.51656(18) 0.74540(15) 0.12088(12) 0.0335(4) Uani 1 1 d .
H37 H 0.5883 0.7382 0.1201 0.040 Uiso 1 1 calc R
C38 C 0.4701(2) 0.81548(16) 0.06862(13) 0.0404(5) Uani 1 1 d .
H38 H 0.5108 0.8550 0.0325 0.048 Uiso 1 1 calc R
C39 C 0.3664(2) 0.82882(15) 0.06813(12) 0.0403(5) Uani 1 1 d .
C40 C 0.3086(2) 0.76884(17) 0.12160(13) 0.0392(5) Uani 1 1 d .
H40 H 0.2371 0.7765 0.1226 0.047 Uiso 1 1 calc R
C41 C 0.35395(18) 0.69807(16) 0.17340(12) 0.0342(5) Uani 1 1 d .
H41 H 0.3126 0.6576 0.2087 0.041 Uiso 1 1 calc R
C42 C 0.3150(3) 0.9049(2) 0.01168(16) 0.0606(7) Uani 1 1 d .
H42A H 0.3023 0.9607 0.0512 0.091 Uiso 1 1 calc R
H42B H 0.2441 0.8649 -0.0296 0.091 Uiso 1 1 calc R
H42C H 0.3654 0.9382 -0.0230 0.091 Uiso 1 1 calc R
C43 C 0.43175(16) 0.49591(14) 0.21175(11) 0.0265(4) Uani 1 1 d .
C44 C 0.36561(19) 0.45577(16) 0.26732(13) 0.0374(5) Uani 1 1 d .
H44 H 0.3677 0.4997 0.3200 0.045 Uiso 1 1 calc R
C45 C 0.2965(2) 0.35241(17) 0.24700(14) 0.0440(5) Uani 1 1 d .
H45 H 0.2525 0.3270 0.2863 0.053 Uiso 1 1 calc R
C46 C 0.29029(19) 0.28541(15) 0.17076(13) 0.0393(5) Uani 1 1 d .
C47 C 0.3547(2) 0.32605(16) 0.11451(13) 0.0392(5) Uani 1 1 d .
H47 H 0.3512 0.2825 0.0612 0.047 Uiso 1 1 calc R
C48 C 0.42439(18) 0.42928(15) 0.13449(12) 0.0332(4) Uani 1 1 d .
H48 H 0.4677 0.4548 0.0947 0.040 Uiso 1 1 calc R
C49 C 0.2191(2) 0.17076(18) 0.15140(17) 0.0594(7) Uani 1 1 d .
H49A H 0.2611 0.1241 0.1834 0.089 Uiso 1 1 calc R
H49B H 0.1984 0.1469 0.0865 0.089 Uiso 1 1 calc R
H49C H 0.1519 0.1672 0.1718 0.089 Uiso 1 1 calc R
C50 C 0.7390(2) 0.4068(2) 0.55205(16) 0.0537(6) Uani 1 1 d .
H50 H 0.6690 0.4008 0.5110 0.064 Uiso 1 1 calc R
C51 C 0.7494(2) 0.33830(18) 0.61579(15) 0.0464(6) Uani 1 1 d .
H51 H 0.6863 0.2843 0.6183 0.056 Uiso 1 1 calc R
C52 C 0.8491(2) 0.34674(18) 0.67552(16) 0.0474(6) Uani 1 1 d .
H52 H 0.8553 0.2988 0.7194 0.057 Uiso 1 1 calc R
C53 C 0.9404(2) 0.4243(2) 0.67230(19) 0.0600(7) Uani 1 1 d .
H53 H 1.0098 0.4310 0.7144 0.072 Uiso 1 1 calc R
C54 C 0.9313(3) 0.4927(2) 0.6078(2) 0.0677(8) Uani 1 1 d .
H54 H 0.9948 0.5458 0.6048 0.081 Uiso 1 1 calc R
C55 C 0.8308(3) 0.48426(19) 0.54794(18) 0.0613(7) Uani 1 1 d .
H55 H 0.8245 0.5317 0.5037 0.074 Uiso 1 1 calc R
C56 C -0.0073(3) 0.3349(3) 0.1399(3) 0.1038(12) Uani 1 1 d .
H56A H 0.0494 0.3202 0.1891 0.156 Uiso 1 1 calc R
H56B H -0.0416 0.2701 0.0961 0.156 Uiso 1 1 calc R
H56C H -0.0642 0.3562 0.1641 0.156 Uiso 1 1 calc R
C57 C 0.0458(5) 0.4244(5) 0.0943(4) 0.162(2) Uani 1 1 d .
H57A H 0.0839 0.4866 0.1413 0.195 Uiso 1 1 calc R
H57B H 0.1043 0.4009 0.0725 0.195 Uiso 1 1 calc R
C58 C -0.0150(5) 0.4604(4) 0.0257(3) 0.139(2) Uani 1 1 d .
H58A H -0.0733 0.4811 0.0496 0.166 Uiso 1 1 calc R
H58B H -0.0537 0.3956 -0.0186 0.166 Uiso 1 1 calc R

loop_
_atom_site_aniso_label
_atom_site_aniso_U_11
_atom_site_aniso_U_22
_atom_site_aniso_U_33
_atom_site_aniso_U_23
_atom_site_aniso_U_13
_atom_site_aniso_U_12
Ti1 0.0230(2) 0.02465(16) 0.01861(15) 0.00204(11) 0.00447(13) 0.00319(13)
N1 0.0270(10) 0.0294(8) 0.0277(7) 0.0028(6) 0.0082(7) 0.0082(7)
N2 0.0355(11) 0.0330(8) 0.0246(7) 0.0020(6) 0.0039(7) 0.0158(7)
N3 0.0252(10) 0.0293(8) 0.0218(7) 0.0013(6) 0.0050(6) 0.0037(7)
N4 0.0366(11) 0.0312(8) 0.0214(7) 0.0013(6) 0.0123(7) 0.0045(7)
N5 0.0253(10) 0.0217(7) 0.0260(7) 0.0048(6) 0.0038(6) 0.0032(6)
C1 0.0299(13) 0.0215(8) 0.0255(9) 0.0036(7) 0.0028(8) 0.0050(8)
C2 0.0285(13) 0.0248(9) 0.0371(10) -0.0005(8) 0.0044(9) 0.0067(8)
C3 0.0352(14) 0.0334(11) 0.0381(11) -0.0054(8) -0.0107(9) 0.0094(9)
C4 0.0532(16) 0.0338(10) 0.0264(9) 0.0013(8) 0.0013(10) 0.0122(10)
C5 0.0427(15) 0.0369(11) 0.0304(10) 0.0039(8) 0.0113(10) 0.0062(9)
C6 0.0274(13) 0.0347(10) 0.0332(10) 0.0025(8) 0.0041(9) 0.0032(9)
C7 0.0225(11) 0.0267(9) 0.0294(9) 0.0069(7) 0.0048(8) 0.0040(8)
C8 0.0329(13) 0.0316(10) 0.0304(9) 0.0036(8) 0.0074(9) 0.0084(9)
C9 0.0408(14) 0.0323(10) 0.0453(12) 0.0112(9) 0.0130(10) 0.0134(10)
C10 0.0419(15) 0.0422(12) 0.0418(11) 0.0194(9) 0.0072(10) 0.0144(10)
C11 0.0380(14) 0.0415(11) 0.0284(9) 0.0097(8) 0.0050(9) 0.0081(9)
C12 0.0327(13) 0.0295(9) 0.0290(9) 0.0033(7) 0.0059(8) 0.0065(8)
C13 0.0247(12) 0.0398(10) 0.0192(8) 0.0026(7) 0.0028(8) 0.0007(8)
C14 0.0318(13) 0.0535(12) 0.0259(9) 0.0028(9) 0.0083(9) 0.0054(10)
C15 0.0373(15) 0.0785(17) 0.0264(10) 0.0067(10) 0.0150(10) 0.0009(12)
C16 0.0530(17) 0.0563(14) 0.0310(11) 0.0135(10) 0.0116(11) -0.0066(12)
C17 0.0497(16) 0.0404(11) 0.0279(10) 0.0094(9) 0.0003(10) 0.0022(10)
C18 0.0310(13) 0.0394(11) 0.0232(9) 0.0051(8) 0.0037(8) 0.0048(9)
C19 0.0220(12) 0.0335(10) 0.0287(9) -0.0007(7) 0.0070(8) 0.0072(8)
C20 0.0294(13) 0.0366(10) 0.0277(9) -0.0003(8) 0.0061(8) 0.0081(9)
C21 0.0390(14) 0.0336(11) 0.0461(12) 0.0055(9) 0.0120(10) 0.0109(9)
C22 0.0461(16) 0.0332(11) 0.0541(13) -0.0093(10) 0.0107(11) 0.0097(10)
C23 0.0400(15) 0.0485(13) 0.0346(11) -0.0118(9) 0.0063(10) 0.0122(10)
C24 0.0324(13) 0.0437(11) 0.0279(9) -0.0015(8) 0.0065(9) 0.0127(9)
C25 0.0341(13) 0.0277(9) 0.0263(9) 0.0019(7) 0.0042(8) 0.0065(8)
C26 0.0456(15) 0.0376(11) 0.0291(10) 0.0015(8) -0.0029(9) 0.0051(10)
C27 0.0319(15) 0.0394(11) 0.0467(12) 0.0102(9) -0.0080(10) 0.0006(10)
C28 0.0267(13) 0.0417(12) 0.0528(13) 0.0126(10) 0.0088(10) 0.0082(10)
C29 0.0268(13) 0.0339(10) 0.0355(10) 0.0068(8) 0.0080(9) 0.0047(8)
C30 0.0211(11) 0.0283(9) 0.0237(8) 0.0024(7) 0.0043(8) -0.0009(8)
C31 0.0275(12) 0.0278(9) 0.0264(9) 0.0049(7) 0.0047(8) -0.0002(8)
C32 0.0289(12) 0.0402(11) 0.0227(9) 0.0071(8) 0.0047(8) -0.0037(9)
C33 0.0269(12) 0.0383(10) 0.0264(9) -0.0027(8) 0.0115(8) -0.0010(9)
C34 0.0217(12) 0.0313(10) 0.0307(9) 0.0015(7) 0.0080(8) 0.0036(8)
C35 0.0222(11) 0.0310(9) 0.0221(8) 0.0016(7) 0.0042(7) 0.0040(8)
C36 0.0276(12) 0.0281(9) 0.0194(8) -0.0023(7) 0.0026(8) 0.0033(8)
C37 0.0312(13) 0.0342(10) 0.0283(9) 0.0019(8) 0.0043(8) -0.0007(9)
C38 0.0508(16) 0.0312(10) 0.0312(10) 0.0061(8) 0.0063(10) -0.0009(10)
C39 0.0575(17) 0.0283(10) 0.0268(10) -0.0018(8) -0.0031(10) 0.0115(10)
C40 0.0406(14) 0.0462(12) 0.0308(10) -0.0013(9) 0.0025(9) 0.0199(10)
C41 0.0360(13) 0.0421(11) 0.0260(9) 0.0054(8) 0.0084(9) 0.0122(9)
C42 0.084(2) 0.0454(13) 0.0473(13) 0.0114(11) -0.0020(13) 0.0254(14)
C43 0.0241(12) 0.0288(9) 0.0232(8) 0.0047(7) 0.0000(7) 0.0066(8)
C44 0.0391(14) 0.0371(11) 0.0289(10) -0.0042(8) 0.0086(9) -0.0015(9)
C45 0.0441(16) 0.0418(12) 0.0345(11) 0.0048(9) 0.0069(10) -0.0084(10)
C46 0.0409(15) 0.0305(10) 0.0336(10) 0.0051(8) -0.0082(9) 0.0021(9)
C47 0.0528(16) 0.0312(10) 0.0288(10) -0.0020(8) 0.0001(9) 0.0142(10)
C48 0.0384(13) 0.0334(10) 0.0273(9) 0.0036(8) 0.0059(9) 0.0116(9)
C49 0.065(2) 0.0353(12) 0.0557(14) 0.0037(10) -0.0061(13) -0.0066(12)
C50 0.0493(18) 0.0577(15) 0.0487(13) -0.0074(11) 0.0010(11) 0.0197(13)
C51 0.0435(16) 0.0416(12) 0.0522(13) -0.0061(10) 0.0236(12) -0.0010(10)
C52 0.0526(18) 0.0445(13) 0.0548(14) 0.0149(11) 0.0237(13) 0.0191(12)
C53 0.0336(17) 0.0728(17) 0.0717(17) 0.0139(14) 0.0098(13) 0.0125(13)
C54 0.061(2) 0.0470(15) 0.087(2) 0.0123(14) 0.0270(17) -0.0115(13)
C55 0.091(2) 0.0363(13) 0.0593(15) 0.0158(11) 0.0200(16) 0.0175(14)
C56 0.094(3) 0.112(3) 0.123(3) 0.037(3) 0.037(3) 0.047(3)
C57 0.164(6) 0.191(6) 0.157(5) 0.089(5) 0.050(4) 0.067(5)
C58 0.187(5) 0.181(5) 0.139(4) 0.090(4) 0.111(4) 0.133(5)

loop_
_atom_type_symbol
_atom_type_description
_atom_type_scat_dispersion_real
_atom_type_scat_dispersion_imag
_atom_type_scat_source
C C 0.0033 0.0016 'International Tables Vol C Tables 4.2.6.8 and 6.1.1.4'
H H 0.0000 0.0000 'International Tables Vol C Tables 4.2.6.8 and 6.1.1.4'
N N 0.0061 0.0033 'International Tables Vol C Tables 4.2.6.8 and 6.1.1.4'
Ti Ti 0.2776 0.4457 'International Tables Vol C Tables 4.2.6.8 and 6.1.1.4'

loop_
_geom_angle_atom_site_label_1
_geom_angle_atom_site_label_2
_geom_angle_atom_site_label_3
_geom_angle
_geom_angle_site_symmetry_3
N3 Ti1 N1 101.49(6) .
N3 Ti1 N5 96.74(7) .
N1 Ti1 N5 99.03(6) .
N3 Ti1 C34 120.10(7) .
N1 Ti1 C34 89.02(7) .
N5 Ti1 C34 139.99(6) .
N3 Ti1 C31 101.23(7) .
N1 Ti1 C31 145.71(7) .
N5 Ti1 C31 103.42(6) .
C34 Ti1 C31 57.28(7) .
N3 Ti1 C30 94.09(7) .
N1 Ti1 C30 118.17(7) .
N5 Ti1 C30 138.13(6) .
C34 Ti1 C30 34.64(6) .
C31 Ti1 C30 34.72(6) .
N3 Ti1 C33 151.43(7) .
N1 Ti1 C33 92.36(7) .
N5 Ti1 C33 105.71(6) .
C34 Ti1 C33 34.46(6) .
C31 Ti1 C33 56.83(7) .
C30 Ti1 C33 57.36(6) .
N3 Ti1 C32 133.46(7) .
N1 Ti1 C32 123.74(7) .
N5 Ti1 C32 87.20(6) .
C34 Ti1 C32 56.81(7) .
C31 Ti1 C32 34.04(6) .
C30 Ti1 C32 57.10(6) .
C33 Ti1 C32 33.88(7) .
N2 N1 Ti1 131.55(12) .
C7 N2 N1 118.05(14) .
C7 N2 C1 123.77(15) .
N1 N2 C1 116.44(14) .
N4 N3 Ti1 170.26(13) .
N3 N4 C13 116.57(14) .
N3 N4 C19 118.68(14) .
C13 N4 C19 124.33(14) .
C25 N5 C29 117.04(17) .
C25 N5 Ti1 121.45(13) .
C29 N5 Ti1 120.68(12) .
C2 C1 C6 118.70(17) .
C2 C1 N2 120.75(17) .
C6 C1 N2 120.47(18) .
C1 C2 C3 120.15(19) .
C4 C3 C2 120.4(2) .
C5 C4 C3 119.82(19) .
C4 C5 C6 120.1(2) .
C5 C6 C1 120.8(2) .
N2 C7 C8 122.43(16) .
N2 C7 C12 119.41(16) .
C8 C7 C12 118.13(16) .
C9 C8 C7 120.37(18) .
C10 C9 C8 121.46(19) .
C11 C10 C9 118.41(18) .
C10 C11 C12 121.62(18) .
C11 C12 C7 120.00(17) .
C18 C13 C14 119.07(17) .
C18 C13 N4 119.14(16) .
C14 C13 N4 121.67(18) .
C15 C14 C13 119.3(2) .
C16 C15 C14 121.3(2) .
C17 C16 C15 119.37(19) .
C16 C17 C18 120.3(2) .
C17 C18 C13 120.54(19) .
C24 C19 C20 118.76(17) .
C24 C19 N4 121.73(16) .
C20 C19 N4 119.41(16) .
C21 C20 C19 120.49(18) .
C22 C21 C20 120.55(19) .
C21 C22 C23 119.37(19) .
C22 C23 C24 120.96(19) .
C23 C24 C19 119.86(18) .
N5 C25 C26 122.90(19) .
C25 C26 C27 119.09(19) .
C28 C27 C26 118.7(2) .
C27 C28 C29 119.0(2) .
N5 C29 C28 123.23(18) .
C34 C30 C31 106.85(15) .
C34 C30 C35 128.66(16) .
C31 C30 C35 124.48(16) .
C34 C30 Ti1 72.28(10) .
C31 C30 Ti1 72.57(11) .
C35 C30 Ti1 121.31(12) .
C32 C31 C30 108.61(16) .
C32 C31 Ti1 74.58(11) .
C30 C31 Ti1 72.71(10) .
C31 C32 C33 108.25(16) .
C31 C32 Ti1 71.38(10) .
C33 C32 Ti1 72.66(10) .
C32 C33 C34 107.64(16) .
C32 C33 Ti1 73.46(11) .
C34 C33 Ti1 71.25(10) .
C30 C34 C33 108.62(16) .
C30 C34 Ti1 73.08(11) .
C33 C34 Ti1 74.29(12) .
C30 C35 C36 112.59(14) .
C30 C35 C43 112.44(14) .
C36 C35 C43 111.18(15) .
C41 C36 C37 117.98(17) .
C41 C36 C35 121.49(16) .
C37 C36 C35 120.52(18) .
C36 C37 C38 120.7(2) .
C39 C38 C37 121.60(19) .
C38 C39 C40 117.61(18) .
C38 C39 C42 122.1(2) .
C40 C39 C42 120.3(2) .
C41 C40 C39 121.2(2) .
C36 C41 C40 120.88(18) .
C44 C43 C48 117.44(18) .
C44 C43 C35 123.27(16) .
C48 C43 C35 119.28(16) .
C45 C44 C43 121.01(18) .
C46 C45 C44 121.61(19) .
C47 C46 C45 117.40(19) .
C47 C46 C49 121.2(2) .
C45 C46 C49 121.4(2) .
C46 C47 C48 121.35(18) .
C47 C48 C43 121.17(18) .
C51 C50 C55 119.5(2) .
C52 C51 C50 120.8(2) .
C51 C52 C53 119.9(2) .
C52 C53 C54 119.8(3) .
C55 C54 C53 120.1(2) .
C54 C55 C50 119.8(2) .
C58 C57 C56 120.9(6) .
C57 C58 C58 130.9(7) 2_565

loop_
_geom_bond_atom_site_label_1
_geom_bond_atom_site_label_2
_geom_bond_distance
_geom_bond_site_symmetry_2
Ti1 N3 1.7376(14) .
Ti1 N1 1.9678(15) .
Ti1 N5 2.2111(16) .
Ti1 C34 2.3796(19) .
Ti1 C31 2.3882(18) .
Ti1 C30 2.3900(19) .
Ti1 C33 2.4190(19) .
Ti1 C32 2.4294(18) .
N1 N2 1.415(2) .
N2 C7 1.402(2) .
N2 C1 1.427(2) .
N3 N4 1.372(2) .
N4 C13 1.416(2) .
N4 C19 1.423(2) .
N5 C25 1.347(2) .
N5 C29 1.349(2) .
C1 C2 1.384(3) .
C1 C6 1.398(3) .
C2 C3 1.397(3) .
C3 C4 1.378(3) .
C4 C5 1.378(3) .
C5 C6 1.384(3) .
C7 C8 1.405(3) .
C7 C12 1.408(3) .
C8 C9 1.389(3) .
C9 C10 1.384(3) .
C10 C11 1.383(3) .
C11 C12 1.393(3) .
C13 C18 1.400(3) .
C13 C14 1.400(3) .
C14 C15 1.390(3) .
C15 C16 1.389(4) .
C16 C17 1.377(3) .
C17 C18 1.391(3) .
C19 C24 1.398(3) .
C19 C20 1.399(3) .
C20 C21 1.386(3) .
C21 C22 1.381(3) .
C22 C23 1.382(3) .
C23 C24 1.390(3) .
C25 C26 1.385(3) .
C26 C27 1.386(3) .
C27 C28 1.377(3) .
C28 C29 1.383(3) .
C30 C34 1.420(3) .
C30 C31 1.426(3) .
C30 C35 1.522(2) .
C31 C32 1.411(3) .
C32 C33 1.413(3) .
C33 C34 1.422(3) .
C35 C36 1.529(2) .
C35 C43 1.531(3) .
C36 C41 1.389(3) .
C36 C37 1.392(3) .
C37 C38 1.395(3) .
C38 C39 1.379(3) .
C39 C40 1.397(3) .
C39 C42 1.517(3) .
C40 C41 1.391(3) .
C43 C44 1.391(3) .
C43 C48 1.393(3) .
C44 C45 1.390(3) .
C45 C46 1.387(3) .
C46 C47 1.387(3) .
C46 C49 1.517(3) .
C47 C48 1.391(3) .
C50 C51 1.371(3) .
C50 C55 1.377(4) .
C51 C52 1.362(3) .
C52 C53 1.369(4) .
C53 C54 1.379(4) .
C54 C55 1.370(4) .
C56 C57 1.510(6) .
C57 C58 1.336(6) .
C58 C58 1.380(8) 2_565

loop_
_geom_torsion_atom_site_label_1
_geom_torsion_atom_site_label_2
_geom_torsion_atom_site_label_3
_geom_torsion_atom_site_label_4
_geom_torsion
_geom_torsion_site_symmetry_4
N3 Ti1 N1 N2 158.37(15) .
N5 Ti1 N1 N2 -102.80(15) .
C34 Ti1 N1 N2 37.82(15) .
C31 Ti1 N1 N2 27.8(2) .
C30 Ti1 N1 N2 57.34(17) .
C33 Ti1 N1 N2 3.51(16) .
C32 Ti1 N1 N2 -10.13(19) .
Ti1 N1 N2 C7 -118.88(16) .
Ti1 N1 N2 C1 75.6(2) .
N3 Ti1 N5 C25 171.29(13) .
N1 Ti1 N5 C25 68.47(14) .
C34 Ti1 N5 C25 -30.88(17) .
C31 Ti1 N5 C25 -85.43(14) .
C30 Ti1 N5 C25 -84.86(15) .
C33 Ti1 N5 C25 -26.57(14) .
C32 Ti1 N5 C25 -55.26(14) .
N3 Ti1 N5 C29 2.01(14) .
N1 Ti1 N5 C29 -100.81(13) .
C34 Ti1 N5 C29 159.84(13) .
C31 Ti1 N5 C29 105.29(13) .
C30 Ti1 N5 C29 105.86(14) .
C33 Ti1 N5 C29 164.15(13) .
C32 Ti1 N5 C29 135.46(14) .
C7 N2 C1 C2 -126.9(2) .
N1 N2 C1 C2 37.8(2) .
C7 N2 C1 C6 56.6(3) .
N1 N2 C1 C6 -138.72(17) .
C6 C1 C2 C3 -0.5(3) .
N2 C1 C2 C3 -177.11(16) .
C1 C2 C3 C4 0.5(3) .
C2 C3 C4 C5 -0.3(3) .
C3 C4 C5 C6 0.3(3) .
C4 C5 C6 C1 -0.4(3) .
C2 C1 C6 C5 0.5(3) .
N2 C1 C6 C5 177.08(17) .
N1 N2 C7 C8 -159.46(17) .
C1 N2 C7 C8 5.0(3) .
N1 N2 C7 C12 18.4(3) .
C1 N2 C7 C12 -177.18(18) .
N2 C7 C8 C9 177.90(19) .
C12 C7 C8 C9 0.0(3) .
C7 C8 C9 C10 -0.6(3) .
C8 C9 C10 C11 0.6(3) .
C9 C10 C11 C12 0.1(3) .
C10 C11 C12 C7 -0.7(3) .
N2 C7 C12 C11 -177.31(18) .
C8 C7 C12 C11 0.6(3) .
N3 N4 C13 C18 -27.1(3) .
C19 N4 C13 C18 145.34(19) .
N3 N4 C13 C14 148.89(18) .
C19 N4 C13 C14 -38.6(3) .
C18 C13 C14 C15 0.5(3) .
N4 C13 C14 C15 -175.58(19) .
C13 C14 C15 C16 0.1(3) .
C14 C15 C16 C17 -0.6(4) .
C15 C16 C17 C18 0.5(3) .
C16 C17 C18 C13 0.0(3) .
C14 C13 C18 C17 -0.5(3) .
N4 C13 C18 C17 175.61(18) .
N3 N4 C19 C24 147.28(18) .
C13 N4 C19 C24 -25.1(3) .
N3 N4 C19 C20 -29.1(3) .
C13 N4 C19 C20 158.57(18) .
C24 C19 C20 C21 -0.3(3) .
N4 C19 C20 C21 176.22(19) .
C19 C20 C21 C22 0.0(3) .
C20 C21 C22 C23 0.4(3) .
C21 C22 C23 C24 -0.5(3) .
C22 C23 C24 C19 0.3(3) .
C20 C19 C24 C23 0.1(3) .
N4 C19 C24 C23 -176.27(19) .
C29 N5 C25 C26 1.2(3) .
Ti1 N5 C25 C26 -168.48(14) .
N5 C25 C26 C27 -1.3(3) .
C25 C26 C27 C28 0.4(3) .
C26 C27 C28 C29 0.6(3) .
C25 N5 C29 C28 -0.2(3) .
Ti1 N5 C29 C28 169.56(14) .
C27 C28 C29 N5 -0.7(3) .
N3 Ti1 C30 C34 -141.35(10) .
N1 Ti1 C30 C34 -35.99(12) .
N5 Ti1 C30 C34 113.83(11) .
C31 Ti1 C30 C34 114.79(14) .
C33 Ti1 C30 C34 37.30(10) .
C32 Ti1 C30 C34 77.84(11) .
N3 Ti1 C30 C31 103.87(11) .
N1 Ti1 C30 C31 -150.78(10) .
N5 Ti1 C30 C31 -0.96(14) .
C34 Ti1 C30 C31 -114.79(14) .
C33 Ti1 C30 C31 -77.49(11) .
C32 Ti1 C30 C31 -36.95(11) .
N3 Ti1 C30 C35 -16.37(14) .
N1 Ti1 C30 C35 88.99(14) .
N5 Ti1 C30 C35 -121.19(13) .
C34 Ti1 C30 C35 124.98(18) .
C31 Ti1 C30 C35 -120.23(19) .
C33 Ti1 C30 C35 162.28(16) .
C32 Ti1 C30 C35 -157.18(17) .
C34 C30 C31 C32 1.9(2) .
C35 C30 C31 C32 -177.06(17) .
Ti1 C30 C31 C32 66.50(14) .
C34 C30 C31 Ti1 -64.63(12) .
C35 C30 C31 Ti1 116.43(18) .
N3 Ti1 C31 C32 163.51(12) .
N1 Ti1 C31 C32 -65.82(16) .
N5 Ti1 C31 C32 63.71(12) .
C34 Ti1 C31 C32 -77.79(12) .
C30 Ti1 C31 C32 -115.63(16) .
C33 Ti1 C31 C32 -36.46(12) .
N3 Ti1 C31 C30 -80.85(11) .
N1 Ti1 C31 C30 49.82(15) .
N5 Ti1 C31 C30 179.34(10) .
C34 Ti1 C31 C30 37.84(10) .
C33 Ti1 C31 C30 79.17(12) .
C32 Ti1 C31 C30 115.63(16) .
C30 C31 C32 C33 -1.5(2) .
Ti1 C31 C32 C33 63.75(13) .
C30 C31 C32 Ti1 -65.28(13) .
N3 Ti1 C32 C31 -22.55(16) .
N1 Ti1 C32 C31 141.83(11) .
N5 Ti1 C32 C31 -119.18(12) .
C34 Ti1 C32 C31 79.31(12) .
C30 Ti1 C32 C31 37.70(11) .
C33 Ti1 C32 C31 116.83(17) .
N3 Ti1 C32 C33 -139.38(12) .
N1 Ti1 C32 C33 25.00(14) .
N5 Ti1 C32 C33 124.00(12) .
C34 Ti1 C32 C33 -37.51(11) .
C31 Ti1 C32 C33 -116.83(17) .
C30 Ti1 C32 C33 -79.12(12) .
C31 C32 C33 C34 0.6(2) .
Ti1 C32 C33 C34 63.49(13) .
C31 C32 C33 Ti1 -62.93(13) .
N3 Ti1 C33 C32 81.10(18) .
N1 Ti1 C33 C32 -159.40(12) .
N5 Ti1 C33 C32 -59.34(12) .
C34 Ti1 C33 C32 115.77(16) .
C31 Ti1 C33 C32 36.64(11) .
C30 Ti1 C33 C32 78.27(12) .
N3 Ti1 C33 C34 -34.66(19) .
N1 Ti1 C33 C34 84.83(11) .
N5 Ti1 C33 C34 -175.10(10) .
C31 Ti1 C33 C34 -79.12(12) .
C30 Ti1 C33 C34 -37.50(10) .
C32 Ti1 C33 C34 -115.77(16) .
C31 C30 C34 C33 -1.5(2) .
C35 C30 C34 C33 177.36(18) .
Ti1 C30 C34 C33 -66.35(13) .
C31 C30 C34 Ti1 64.83(13) .
C35 C30 C34 Ti1 -116.29(19) .
C32 C33 C34 C30 0.6(2) .
Ti1 C33 C34 C30 65.56(13) .
C32 C33 C34 Ti1 -64.95(14) .
N3 Ti1 C34 C30 46.06(12) .
N1 Ti1 C34 C30 148.79(10) .
N5 Ti1 C34 C30 -108.27(11) .
C31 Ti1 C34 C30 -37.92(10) .
C33 Ti1 C34 C30 -115.61(15) .
C32 Ti1 C34 C30 -78.75(11) .
N3 Ti1 C34 C33 161.67(11) .
N1 Ti1 C34 C33 -95.60(11) .
N5 Ti1 C34 C33 7.34(16) .
C31 Ti1 C34 C33 77.69(12) .
C30 Ti1 C34 C33 115.61(15) .
C32 Ti1 C34 C33 36.86(11) .
C34 C30 C35 C36 4.2(3) .
C31 C30 C35 C36 -177.10(17) .
Ti1 C30 C35 C36 -87.53(18) .
C34 C30 C35 C43 -122.33(19) .
C31 C30 C35 C43 56.4(2) .
Ti1 C30 C35 C43 145.93(13) .
C30 C35 C36 C41 -74.0(2) .
C43 C35 C36 C41 53.2(2) .
C30 C35 C36 C37 106.49(19) .
C43 C35 C36 C37 -126.30(18) .
C41 C36 C37 C38 0.3(3) .
C35 C36 C37 C38 179.77(17) .
C36 C37 C38 C39 0.4(3) .
C37 C38 C39 C40 -0.4(3) .
C37 C38 C39 C42 179.9(2) .
C38 C39 C40 C41 -0.1(3) .
C42 C39 C40 C41 179.55(19) .
C37 C36 C41 C40 -0.8(3) .
C35 C36 C41 C40 179.71(18) .
C39 C40 C41 C36 0.7(3) .
C30 C35 C43 C44 26.5(3) .
C36 C35 C43 C44 -100.8(2) .
C30 C35 C43 C48 -154.12(17) .
C36 C35 C43 C48 78.6(2) .
C48 C43 C44 C45 1.1(3) .
C35 C43 C44 C45 -179.51(19) .
C43 C44 C45 C46 -0.2(4) .
C44 C45 C46 C47 -0.9(3) .
C44 C45 C46 C49 176.9(2) .
C45 C46 C47 C48 1.1(3) .
C49 C46 C47 C48 -176.7(2) .
C46 C47 C48 C43 -0.2(3) .
C44 C43 C48 C47 -0.9(3) .
C35 C43 C48 C47 179.69(18) .
C55 C50 C51 C52 0.6(3) .
C50 C51 C52 C53 0.0(3) .
C51 C52 C53 C54 -0.8(4) .
C52 C53 C54 C55 1.0(4) .
C53 C54 C55 C50 -0.4(4) .
C51 C50 C55 C54 -0.4(4) .
C56 C57 C58 C58 -179.7(6) 2_565
